data_7230560
loop_
_publ_author_name
'Zhu, Bang-Chang'
'Fang, Wei-Hui'
'Emayavaramban, Perumal'
'Zhang, Lei'
'Zhang, Jian'

_publ_section_title
;
 Structures and photophysical performances of (fluoro)salicylate
 stabilized polyoxo-titanium clusters
;
_journal_issue 39
_journal_name_full CrystEngComm
_journal_page_first 5964
_journal_paper_doi 10.1039/C8CE00150B
_journal_volume 20
_journal_year 2018
_chemical_formula_sum 'C113 H260 O55 Ti14'
_chemical_formula_weight 3169.79
_space_group_crystal_system monoclinic
_space_group_IT_number 14
_space_group_name_Hall '-P 2ybc'
_space_group_name_H-M_alt 'P 1 21/c 1'
_symmetry_space_group_name_Hall '-P 2ybc'
_symmetry_space_group_name_H-M 'P 1 21/c 1'
_atom_sites_solution_hydrogens geom
_audit_creation_method SHELXL-2014/7
_audit_update_record
;
2018-04-09 deposited with the CCDC.
2018-04-25 downloaded from the CCDC.
;
_cell_angle_alpha 90
_cell_angle_beta 108.239(2)
_cell_angle_gamma 90
_cell_formula_units_Z 4
_cell_length_a 30.9695(5)
_cell_length_b 17.8839(3)
_cell_length_c 26.0900(4)
_cell_measurement_reflns_used 26767
_cell_measurement_temperature 293(2)
_cell_measurement_theta_max 74.5070
_cell_measurement_theta_min 4.2620
_cell_volume 13724.1(4)
_computing_structure_refinement 'SHELXL-2014/7 (Sheldrick, 2014)'
_diffrn_ambient_temperature 293(2)
_diffrn_measured_fraction_theta_full 0.999
_diffrn_measured_fraction_theta_max 0.964
_diffrn_measurement_device_type 'SuperNova, Dual, Cu at zero, Atlas'
_diffrn_measurement_method '\w scans'
_diffrn_radiation_type CuK\a
_diffrn_radiation_wavelength 1.54178
_diffrn_reflns_av_R_equivalents 0.0694
_diffrn_reflns_av_unetI/netI 0.0750
_diffrn_reflns_Laue_measured_fraction_full 0.999
_diffrn_reflns_Laue_measured_fraction_max 0.964
_diffrn_reflns_limit_h_max 37
_diffrn_reflns_limit_h_min -38
_diffrn_reflns_limit_k_max 21
_diffrn_reflns_limit_k_min -16
_diffrn_reflns_limit_l_max 32
_diffrn_reflns_limit_l_min -14
_diffrn_reflns_number 55814
_diffrn_reflns_point_group_measured_fraction_full 0.999
_diffrn_reflns_point_group_measured_fraction_max 0.964
_diffrn_reflns_theta_full 67.679
_diffrn_reflns_theta_max 74.826
_diffrn_reflns_theta_min 3.567
_exptl_absorpt_coefficient_mu 7.276
_exptl_absorpt_correction_T_max 1.00000
_exptl_absorpt_correction_T_min 0.26507
_exptl_absorpt_correction_type multi-scan
_exptl_crystal_colour yellow
_exptl_crystal_density_diffrn 1.534
_exptl_crystal_description Prism
_exptl_crystal_F_000 6744
_exptl_crystal_size_max 0.200
_exptl_crystal_size_mid 0.150
_exptl_crystal_size_min 0.130
_refine_diff_density_max 2.126
_refine_diff_density_min -1.488
_refine_diff_density_rms 0.167
_refine_ls_extinction_method none
_refine_ls_goodness_of_fit_ref 1.061
_refine_ls_hydrogen_treatment constr
_refine_ls_matrix_type full
_refine_ls_number_parameters 1680
_refine_ls_number_reflns 27215
_refine_ls_number_restraints 0
_refine_ls_restrained_S_all 1.061
_refine_ls_R_factor_all 0.1027
_refine_ls_R_factor_gt 0.0851
_refine_ls_shift/su_max 0.000
_refine_ls_shift/su_mean 0.000
_refine_ls_structure_factor_coef Fsqd
_refine_ls_weighting_details 'w=1/[\s^2^(Fo^2^)+(0.1778P)^2^+1.2252P] where P=(Fo^2^+2Fc^2^)/3'
_refine_ls_weighting_scheme calc
_refine_ls_wR_factor_gt 0.2280
_refine_ls_wR_factor_ref 0.2498
_reflns_Friedel_coverage 0.000
_reflns_number_gt 21150
_reflns_number_total 27215
_reflns_threshold_expression 'I > 2\s(I)'
_cod_data_source_file c8ce00150b1.cif
_cod_data_source_block PTC-96
_cod_depositor_comments 'Adding full bibliography for 7230559--7230560.cif.'
_cod_database_code 7230560
_shelx_shelxl_version_number 2014/7
_shelx_space_group_comment
;
The symmetry employed for this shelxl refinement is uniquely defined
by the following loop, which should always be used as a source of
symmetry information in preference to the above space-group names.
They are only intended as comments.
;

loop_
_space_group_symop_operation_xyz
'x, y, z'
'-x, y+1/2, -z+1/2'
'-x, -y, -z'
'x, -y-1/2, z-1/2'

loop_
_atom_site_label
_atom_site_type_symbol
_atom_site_fract_x
_atom_site_fract_y
_atom_site_fract_z
_atom_site_U_iso_or_equiv
_atom_site_adp_type
_atom_site_occupancy
_atom_site_site_symmetry_order
_atom_site_calc_flag
_atom_site_refinement_flags_posn
_atom_site_refinement_flags_adp
Ti1 Ti 0.24910(3) 0.17807(5) 0.09286(3) 0.01654(18) Uani 1 1 d . .
Ti2 Ti 0.15985(3) 0.11826(5) -0.01618(3) 0.01584(18) Uani 1 1 d . .
Ti3 Ti 0.14663(3) -0.01073(5) -0.21086(3) 0.01698(18) Uani 1 1 d . .
Ti4 Ti 0.19092(3) -0.08321(5) 0.01285(3) 0.01624(18) Uani 1 1 d . .
Ti5 Ti 0.43040(3) 0.15775(5) 0.08417(3) 0.01701(18) Uani 1 1 d . .
Ti6 Ti 0.13236(3) -0.02768(5) -0.09350(3) 0.01572(18) Uani 1 1 d . .
Ti7 Ti 0.29074(3) -0.01758(5) 0.10292(3) 0.01660(18) Uani 1 1 d . .
Ti8 Ti 0.20524(3) -0.12913(5) -0.10472(3) 0.01691(18) Uani 1 1 d . .
Ti9 Ti 0.33024(3) 0.26477(5) 0.05465(3) 0.01764(18) Uani 1 1 d . .
Ti10 Ti 0.34699(3) 0.13774(5) 0.13316(3) 0.01634(18) Uani 1 1 d . .
Ti11 Ti 0.51676(3) 0.23248(5) 0.15969(4) 0.02072(19) Uani 1 1 d . .
Ti12 Ti 0.43263(3) 0.34386(5) 0.13926(4) 0.02058(19) Uani 1 1 d . .
Ti13 Ti 0.07684(3) -0.08912(5) -0.30689(3) 0.01987(19) Uani 1 1 d . .
Ti14 Ti 0.12324(3) -0.20992(5) -0.21572(4) 0.02160(19) Uani 1 1 d . .
O4AA O 0.28935(10) 0.09119(19) 0.10678(13) 0.0169(6) Uani 1 1 d . .
O2 O 0.15883(10) -0.11724(19) -0.06643(14) 0.0189(7) Uani 1 1 d . .
O3 O 0.13263(10) 0.09063(19) -0.10368(13) 0.0179(7) Uani 1 1 d . .
O4 O 0.41846(10) 0.0453(2) 0.08146(13) 0.0192(7) Uani 1 1 d . .
O5 O 0.14989(11) 0.2170(2) -0.04471(14) 0.0212(7) Uani 1 1 d . .
O6 O 0.10642(11) 0.1135(2) -0.00376(14) 0.0200(7) Uani 1 1 d . .
O7 O 0.26993(10) 0.1932(2) 0.01873(13) 0.0189(7) Uani 1 1 d . .
O8 O 0.17506(11) -0.03503(19) -0.13522(14) 0.0193(7) Uani 1 1 d . .
O9 O 0.12971(11) -0.10635(19) -0.23722(13) 0.0193(7) Uani 1 1 d . .
O10 O 0.09130(11) -0.0275(2) -0.17518(13) 0.0181(7) Uani 1 1 d . .
O11 O 0.09916(11) 0.0149(2) -0.28080(14) 0.0216(7) Uani 1 1 d . .
O12 O 0.41812(11) 0.1451(2) 0.16382(13) 0.0201(7) Uani 1 1 d . .
O13 O 0.25865(11) -0.1138(2) -0.12192(14) 0.0208(7) Uani 1 1 d . .
O14 O 0.37426(11) 0.3255(2) 0.08575(14) 0.0218(7) Uani 1 1 d . .
O15 O 0.21860(11) 0.1238(2) -0.04163(14) 0.0203(7) Uani 1 1 d . .
O16 O 0.07143(11) -0.1951(2) -0.28600(14) 0.0220(7) Uani 1 1 d . .
O17 O 0.32861(11) 0.2723(2) -0.01811(14) 0.0215(7) Uani 1 1 d . .
O18 O 0.23154(10) -0.04295(19) 0.07098(13) 0.0173(6) Uani 1 1 d . .
O19 O 0.07501(11) -0.0363(2) -0.08375(13) 0.0195(7) Uani 1 1 d . .
O20 O 0.19529(11) 0.0070(2) -0.22939(14) 0.0218(7) Uani 1 1 d . .
O21 O 0.36598(10) 0.17143(19) 0.07174(13) 0.0176(6) Uani 1 1 d . .
O22 O 0.45083(10) 0.2501(2) 0.11410(14) 0.0201(7) Uani 1 1 d . .
O23 O 0.23702(11) 0.1830(2) 0.15479(14) 0.0209(7) Uani 1 1 d . .
O24 O 0.13963(11) 0.0973(2) -0.18596(14) 0.0198(7) Uani 1 1 d . .
O25 O 0.27961(11) 0.3428(2) 0.04472(15) 0.0224(7) Uani 1 1 d . .
O26 O 0.03812(11) -0.0675(2) -0.24827(14) 0.0227(7) Uani 1 1 d . .
O27 O 0.31378(10) 0.22517(19) 0.11757(14) 0.0187(7) Uani 1 1 d . .
O28 O 0.19716(10) 0.13564(19) 0.05227(13) 0.0177(6) Uani 1 1 d . .
O29 O 0.29414(11) 0.0036(2) 0.02397(14) 0.0200(7) Uani 1 1 d . .
O30 O 0.16472(10) 0.00985(19) -0.02382(14) 0.0189(7) Uani 1 1 d . .
O31 O 0.49623(11) 0.1346(2) 0.12164(14) 0.0204(7) Uani 1 1 d . .
O32 O 0.11099(13) -0.1055(2) -0.34967(15) 0.0261(8) Uani 1 1 d . .
O33 O 0.24150(10) -0.06844(19) -0.03176(13) 0.0176(6) Uani 1 1 d . .
O34 O 0.43370(11) 0.1724(2) 0.01845(14) 0.0216(7) Uani 1 1 d . .
O35 O 0.48472(11) 0.1848(2) 0.21788(14) 0.0222(7) Uani 1 1 d . .
O36 O 0.54332(12) 0.2672(2) 0.11219(16) 0.0296(8) Uani 1 1 d . .
O37 O 0.21735(11) -0.1885(2) 0.02329(14) 0.0214(7) Uani 1 1 d . .
O38 O 0.23155(11) -0.2176(2) -0.05338(14) 0.0223(7) Uani 1 1 d . .
O39 O 0.35330(11) 0.1277(2) 0.20593(15) 0.0237(7) Uani 1 1 d . .
O40 O 0.49980(11) 0.3295(2) 0.18434(15) 0.0254(8) Uani 1 1 d . .
O41 O 0.02206(12) -0.0784(2) -0.35609(15) 0.0274(8) Uani 1 1 d . .
O42 O 0.17642(11) -0.18771(19) -0.15659(14) 0.0200(7) Uani 1 1 d . .
O43 O 0.36160(11) 0.0259(2) 0.11564(14) 0.0194(7) Uani 1 1 d . .
O44 O 0.22743(11) 0.2852(2) 0.07361(14) 0.0213(7) Uani 1 1 d . .
O45 O 0.14531(11) -0.1047(2) 0.03756(14) 0.0204(7) Uani 1 1 d . .
O46 O 0.56772(11) 0.2066(2) 0.21231(15) 0.0261(8) Uani 1 1 d . .
O47 O 0.29365(12) -0.0328(2) 0.17132(15) 0.0242(7) Uani 1 1 d . .
O48 O 0.32090(11) -0.1086(2) 0.09770(15) 0.0219(7) Uani 1 1 d . .
O49 O 0.08697(14) -0.2305(3) -0.17635(17) 0.0401(11) Uani 1 1 d . .
O50 O 0.15613(15) 0.3574(2) 0.07736(19) 0.0364(10) Uani 1 1 d . .
H50 H 0.1702 0.3185 0.0776 0.055 Uiso 1 1 calc R U
C51 C 0.03208(15) -0.0447(3) -0.1125(2) 0.0193(9) Uani 1 1 d . .
C52 C 0.33830(16) 0.0319(3) -0.0488(2) 0.0221(10) Uani 1 1 d . .
H52 H 0.3449 0.0601 -0.0173 0.027 Uiso 1 1 calc R U
C53 C 0.05022(15) -0.0497(3) -0.20028(19) 0.0195(9) Uani 1 1 d . .
C54 C 0.52092(17) 0.0546(3) 0.0610(2) 0.0278(11) Uani 1 1 d . .
H54A H 0.4904 0.0370 0.0450 0.042 Uiso 1 1 calc R U
H54B H 0.5419 0.0156 0.0599 0.042 Uiso 1 1 calc R U
H54C H 0.5261 0.0973 0.0414 0.042 Uiso 1 1 calc R U
C55 C 0.01725(16) -0.0523(3) -0.1693(2) 0.0203(9) Uani 1 1 d . .
C56 C 0.38907(15) 0.0020(3) 0.09116(19) 0.0185(9) Uani 1 1 d . .
C57 C 0.43098(16) 0.1453(3) 0.25875(19) 0.0175(9) Uani 1 1 d . .
C58 C 0.14424(15) 0.2501(3) -0.0915(2) 0.0207(10) Uani 1 1 d . .
C59 C 0.40612(18) 0.1138(3) 0.3504(2) 0.0284(11) Uani 1 1 d . .
H59 H 0.3978 0.1027 0.3808 0.034 Uiso 1 1 calc R U
C60 C 0.25279(15) 0.1655(3) -0.02889(18) 0.0163(9) Uani 1 1 d . .
O61 O 0.44032(15) 0.4301(2) 0.1113(2) 0.0467(12) Uani 1 1 d . .
C62 C 0.31983(16) -0.0550(3) -0.1415(2) 0.0249(11) Uani 1 1 d . .
H62 H 0.3145 -0.0847 -0.1721 0.030 Uiso 1 1 calc R U
O63 O 0.14751(18) -0.2899(3) -0.2357(2) 0.0521(14) Uani 1 1 d . .
C64 C 0.21017(16) 0.4049(3) 0.03541(19) 0.0211(10) Uani 1 1 d . .
C65 C 0.44603(15) 0.1603(3) 0.2118(2) 0.0197(9) Uani 1 1 d . .
C66 C 0.13941(19) 0.3667(3) -0.1405(2) 0.0277(11) Uani 1 1 d . .
H66 H 0.1389 0.4187 -0.1407 0.033 Uiso 1 1 calc R U
C67 C 0.27342(15) 0.1837(3) -0.0717(2) 0.0203(10) Uani 1 1 d . .
C68 C 0.46304(16) 0.1485(3) 0.3105(2) 0.0224(10) Uani 1 1 d . .
H68 H 0.4928 0.1622 0.3141 0.027 Uiso 1 1 calc R U
C69 C 0.38790(14) -0.0758(3) 0.0741(2) 0.0190(9) Uani 1 1 d . .
C70 C 0.35507(15) -0.1266(3) 0.0796(2) 0.0209(10) Uani 1 1 d . .
C71 C 0.27805(15) -0.0281(3) -0.02000(18) 0.0176(9) Uani 1 1 d . .
C72 C 0.30940(15) 0.2357(3) -0.06411(19) 0.0177(9) Uani 1 1 d . .
C73 C 0.35754(18) -0.2013(3) 0.0640(2) 0.0294(11) Uani 1 1 d . .
H73 H 0.3366 -0.2358 0.0687 0.035 Uiso 1 1 calc R U
C74 C 0.06413(16) 0.1477(3) -0.0078(2) 0.0246(11) Uani 1 1 d . .
H74 H 0.0450 0.1107 0.0025 0.030 Uiso 1 1 calc R U
C75 C 0.14371(17) 0.3285(3) -0.0929(2) 0.0245(10) Uani 1 1 d . .
H75 H 0.1463 0.3552 -0.0615 0.029 Uiso 1 1 calc R U
C76 C 0.38549(16) 0.1286(3) 0.25371(19) 0.0195(9) Uani 1 1 d . .
C77 C 0.29264(15) -0.0633(3) -0.1078(2) 0.0211(10) Uani 1 1 d . .
C78 C 0.25500(15) 0.1493(3) -0.1225(2) 0.0221(10) Uani 1 1 d . .
H78 H 0.2317 0.1146 -0.1273 0.026 Uiso 1 1 calc R U
O79 O 0.28621(19) -0.3284(3) -0.0521(2) 0.0520(13) Uani 1 1 d . .
H79 H 0.2718 -0.2904 -0.0643 0.078 Uiso 1 1 calc R U
C80 C 0.30249(15) -0.0200(3) -0.0606(2) 0.0188(9) Uani 1 1 d . .
O81 O 0.41214(15) 0.3492(4) 0.19504(18) 0.0541(15) Uani 1 1 d . .
C82 C 0.27040(19) 0.1656(3) -0.1648(2) 0.0293(11) Uani 1 1 d . .
H82 H 0.2577 0.1424 -0.1980 0.035 Uiso 1 1 calc R U
C83 C 0.14245(19) 0.4727(3) 0.0331(2) 0.0288(11) Uani 1 1 d . .
H83 H 0.1166 0.4775 0.0436 0.035 Uiso 1 1 calc R U
C84 C 0.1358(2) 0.3281(3) -0.1879(2) 0.0301(12) Uani 1 1 d . .
H84 H 0.1332 0.3540 -0.2196 0.036 Uiso 1 1 calc R U
C85 C 0.23366(15) -0.2312(3) -0.0047(2) 0.0200(9) Uani 1 1 d . .
C86 C 0.11615(16) -0.0697(3) 0.0633(2) 0.0235(10) Uani 1 1 d . .
H86 H 0.1073 -0.0203 0.0470 0.028 Uiso 1 1 calc R U
C87 C -0.00103(16) -0.0482(3) -0.0863(2) 0.0217(10) Uani 1 1 d . .
H87 H 0.0078 -0.0429 -0.0490 0.026 Uiso 1 1 calc R U
C88 C 0.24157(16) 0.3406(3) 0.0521(2) 0.0207(10) Uani 1 1 d . .
C89 C 0.52362(18) 0.0124(3) 0.1539(2) 0.0305(12) Uani 1 1 d . .
H89A H 0.5284 0.0300 0.1900 0.046 Uiso 1 1 calc R U
H89B H 0.5460 -0.0249 0.1541 0.046 Uiso 1 1 calc R U
H89C H 0.4938 -0.0090 0.1401 0.046 Uiso 1 1 calc R U
C90 C 0.22971(18) -0.0913(4) -0.2651(3) 0.0352(13) Uani 1 1 d . .
H90A H 0.2374 -0.1159 -0.2307 0.053 Uiso 1 1 calc R U
H90B H 0.2524 -0.1023 -0.2820 0.053 Uiso 1 1 calc R U
H90C H 0.2006 -0.1087 -0.2875 0.053 Uiso 1 1 calc R U
C91 C 0.15276(19) 0.5271(3) 0.0018(2) 0.0316(12) Uani 1 1 d . .
H91 H 0.1334 0.5678 -0.0092 0.038 Uiso 1 1 calc R U
C92 C 0.30557(19) 0.2176(3) -0.1578(2) 0.0287(11) Uani 1 1 d . .
H92 H 0.3160 0.2296 -0.1866 0.034 Uiso 1 1 calc R U
C93 C 0.13745(14) 0.1286(3) -0.14357(19) 0.0178(9) Uani 1 1 d . .
C94 C 0.32473(17) 0.2513(3) -0.1080(2) 0.0235(10) Uani 1 1 d . .
H94 H 0.3484 0.2852 -0.1037 0.028 Uiso 1 1 calc R U
C95 C 0.17034(18) 0.4102(3) 0.0492(2) 0.0256(11) Uani 1 1 d . .
C96 C -0.06056(16) -0.0682(4) -0.1700(2) 0.0299(12) Uani 1 1 d . .
H96 H -0.0911 -0.0765 -0.1889 0.036 Uiso 1 1 calc R U
C97 C 0.13601(17) 0.2511(3) -0.1876(2) 0.0250(10) Uani 1 1 d . .
H97 H 0.1337 0.2254 -0.2193 0.030 Uiso 1 1 calc R U
C98 C 0.13963(15) 0.2110(3) -0.1406(2) 0.0189(9) Uani 1 1 d . .
C99 C 0.25642(16) -0.3014(3) 0.0204(2) 0.0236(10) Uani 1 1 d . .
C100 C 0.2766(2) -0.3865(4) 0.0959(3) 0.0420(15) Uani 1 1 d . .
H100 H 0.2745 -0.4016 0.1292 0.050 Uiso 1 1 calc R U
C101 C 0.1248(2) -0.1438(4) -0.3890(2) 0.0326(12) Uani 1 1 d . .
H101 H 0.1480 -0.1137 -0.3978 0.039 Uiso 1 1 calc R U
C102 C 0.52786(16) 0.0765(3) 0.1188(2) 0.0233(10) Uani 1 1 d . .
H102 H 0.5587 0.0968 0.1335 0.028 Uiso 1 1 calc R U
C103 C 0.58848(19) 0.1660(4) 0.2609(2) 0.0317(12) Uani 1 1 d . .
H103 H 0.5659 0.1315 0.2668 0.038 Uiso 1 1 calc R U
C105 C 0.44683(18) 0.2993(3) -0.0065(2) 0.0259(10) Uani 1 1 d . .
H10A H 0.4147 0.3047 -0.0237 0.039 Uiso 1 1 calc R U
H10B H 0.4629 0.3285 -0.0255 0.039 Uiso 1 1 calc R U
H10C H 0.4546 0.3165 0.0302 0.039 Uiso 1 1 calc R U
C106 C 0.22769(16) -0.0069(3) -0.2570(2) 0.0259(11) Uani 1 1 d . .
H106 H 0.2576 0.0111 -0.2350 0.031 Uiso 1 1 calc R U
C107 C 0.42089(18) -0.1011(3) 0.0510(3) 0.0299(12) Uani 1 1 d . .
H107 H 0.4424 -0.0675 0.0465 0.036 Uiso 1 1 calc R U
C108 C 0.45137(17) 0.1319(3) 0.3562(2) 0.0266(11) Uani 1 1 d . .
H108 H 0.4732 0.1328 0.3901 0.032 Uiso 1 1 calc R U
C109 C 0.25472(18) -0.3223(3) 0.0716(2) 0.0273(11) Uani 1 1 d . .
H109 H 0.2389 -0.2930 0.0892 0.033 Uiso 1 1 calc R U
C110 C 0.37368(16) 0.1121(3) 0.3000(2) 0.0217(10) Uani 1 1 d . .
H110 H 0.3438 0.0999 0.2968 0.026 Uiso 1 1 calc R U
C111 C 0.1456(2) -0.2179(4) -0.3671(3) 0.0449(16) Uani 1 1 d . .
H11A H 0.1713 -0.2098 -0.3355 0.067 Uiso 1 1 calc R U
H11B H 0.1553 -0.2433 -0.3940 0.067 Uiso 1 1 calc R U
H11C H 0.1234 -0.2479 -0.3578 0.067 Uiso 1 1 calc R U
C112 C 0.45992(17) 0.2181(3) -0.0071(2) 0.0260(11) Uani 1 1 d . .
H112 H 0.4921 0.2132 0.0140 0.031 Uiso 1 1 calc R U
C113 C 0.0492(2) 0.1210(4) -0.2886(3) 0.0395(14) Uani 1 1 d . .
H11D H 0.0219 0.0933 -0.3057 0.059 Uiso 1 1 calc R U
H11E H 0.0449 0.1723 -0.2998 0.059 Uiso 1 1 calc R U
H11F H 0.0561 0.1181 -0.2501 0.059 Uiso 1 1 calc R U
C114 C 0.22062(18) 0.4613(3) 0.0036(2) 0.0285(11) Uani 1 1 d . .
H114 H 0.2471 0.4578 -0.0059 0.034 Uiso 1 1 calc R U
C115 C 0.07404(17) -0.1171(3) 0.0538(2) 0.0305(12) Uani 1 1 d . .
H11G H 0.0599 -0.1240 0.0157 0.046 Uiso 1 1 calc R U
H11H H 0.0532 -0.0926 0.0688 0.046 Uiso 1 1 calc R U
H11I H 0.0823 -0.1649 0.0708 0.046 Uiso 1 1 calc R U
C116 C 0.4203(2) 0.5586(4) 0.1116(3) 0.0460(16) Uani 1 1 d . .
H11J H 0.4048 0.5480 0.1373 0.069 Uiso 1 1 calc R U
H11K H 0.4056 0.5995 0.0890 0.069 Uiso 1 1 calc R U
H11L H 0.4513 0.5717 0.1303 0.069 Uiso 1 1 calc R U
C117 C 0.3901(2) -0.2245(3) 0.0419(3) 0.0385(14) Uani 1 1 d . .
H117 H 0.3910 -0.2740 0.0314 0.046 Uiso 1 1 calc R U
C118 C 0.1919(2) 0.5223(3) -0.0138(3) 0.0328(12) Uani 1 1 d . .
H118 H 0.1986 0.5591 -0.0353 0.039 Uiso 1 1 calc R U
C119 C 0.45371(19) 0.1882(3) -0.0631(2) 0.0290(11) Uani 1 1 d . .
H11M H 0.4636 0.1371 -0.0607 0.043 Uiso 1 1 calc R U
H11N H 0.4714 0.2176 -0.0800 0.043 Uiso 1 1 calc R U
H11O H 0.4222 0.1910 -0.0841 0.043 Uiso 1 1 calc R U
C120 C 0.2131(2) 0.0346(4) -0.3101(3) 0.0411(15) Uani 1 1 d . .
H12A H 0.1837 0.0172 -0.3316 0.062 Uiso 1 1 calc R U
H12B H 0.2347 0.0257 -0.3290 0.062 Uiso 1 1 calc R U
H12C H 0.2117 0.0872 -0.3034 0.062 Uiso 1 1 calc R U
C121 C 0.28178(18) -0.3436(3) -0.0047(2) 0.0270(11) Uani 1 1 d . .
C122 C -0.04616(16) -0.0593(3) -0.1142(2) 0.0247(11) Uani 1 1 d . .
H122 H -0.0673 -0.0609 -0.0956 0.030 Uiso 1 1 calc R U
C123 C 0.4220(2) -0.1732(4) 0.0352(3) 0.0425(16) Uani 1 1 d . .
H123 H 0.4439 -0.1885 0.0199 0.051 Uiso 1 1 calc R U
C124 C 0.4192(2) 0.4906(4) 0.0773(3) 0.0435(15) Uani 1 1 d . .
H124 H 0.3874 0.4775 0.0588 0.052 Uiso 1 1 calc R U
C125 C 0.08824(18) 0.0882(3) -0.3048(2) 0.0254(10) Uani 1 1 d . .
H125 H 0.1149 0.1205 -0.2903 0.031 Uiso 1 1 calc R U
C126 C -0.02485(18) -0.0797(4) -0.3848(3) 0.0353(13) Uani 1 1 d . .
H126 H -0.0385 -0.1215 -0.3711 0.042 Uiso 1 1 calc R U
C127 C -0.02818(17) -0.0645(3) -0.1970(2) 0.0268(11) Uani 1 1 d . .
H127 H -0.0373 -0.0704 -0.2343 0.032 Uiso 1 1 calc R U
C128 C 0.35449(17) -0.0029(3) -0.1295(2) 0.0272(11) Uani 1 1 d . .
H128 H 0.3719 0.0026 -0.1525 0.033 Uiso 1 1 calc R U
C129 C 0.03291(18) -0.2441(3) -0.3109(2) 0.0289(11) Uani 1 1 d . .
H129 H 0.0213 -0.2318 -0.3494 0.035 Uiso 1 1 calc R U
C130 C -0.0050(2) -0.2307(4) -0.2866(2) 0.0372(14) Uani 1 1 d . .
H13A H 0.0039 -0.2497 -0.2504 0.056 Uiso 1 1 calc R U
H13B H -0.0321 -0.2559 -0.3079 0.056 Uiso 1 1 calc R U
H13C H -0.0109 -0.1780 -0.2862 0.056 Uiso 1 1 calc R U
C131 C 0.6276(3) 0.1201(6) 0.2541(3) 0.059(2) Uani 1 1 d . .
H13D H 0.6162 0.0856 0.2248 0.089 Uiso 1 1 calc R U
H13E H 0.6419 0.0930 0.2868 0.089 Uiso 1 1 calc R U
H13F H 0.6494 0.1529 0.2465 0.089 Uiso 1 1 calc R U
C132 C 0.1427(2) -0.0596(4) 0.1229(2) 0.0358(13) Uani 1 1 d . .
H13G H 0.1529 -0.1075 0.1387 0.054 Uiso 1 1 calc R U
H13H H 0.1235 -0.0370 0.1411 0.054 Uiso 1 1 calc R U
H13I H 0.1685 -0.0279 0.1263 0.054 Uiso 1 1 calc R U
C133 C 0.2235(3) 0.1035(5) 0.2210(3) 0.056(2) Uani 1 1 d . .
H13J H 0.2362 0.0613 0.2081 0.083 Uiso 1 1 calc R U
H13K H 0.2009 0.0866 0.2366 0.083 Uiso 1 1 calc R U
H13L H 0.2471 0.1294 0.2479 0.083 Uiso 1 1 calc R U
C134 C 0.0775(2) 0.0846(4) -0.3650(2) 0.0340(13) Uani 1 1 d . .
H13M H 0.1015 0.0587 -0.3737 0.051 Uiso 1 1 calc R U
H13N H 0.0749 0.1344 -0.3795 0.051 Uiso 1 1 calc R U
H13O H 0.0494 0.0583 -0.3805 0.051 Uiso 1 1 calc R U
C135 C 0.3912(4) 0.3391(5) 0.2744(4) 0.069(3) Uani 1 1 d . .
H13P H 0.3761 0.2921 0.2637 0.104 Uiso 1 1 calc R U
H13Q H 0.3774 0.3652 0.2974 0.104 Uiso 1 1 calc R U
H13R H 0.4227 0.3303 0.2936 0.104 Uiso 1 1 calc R U
C136 C 0.3874(3) 0.3853(5) 0.2253(3) 0.0523(19) Uani 1 1 d . .
H136 H 0.4018 0.4337 0.2374 0.063 Uiso 1 1 calc R U
C137 C 0.0762(2) -0.2793(4) -0.1394(3) 0.0441(16) Uani 1 1 d . .
H137 H 0.0598 -0.3221 -0.1600 0.053 Uiso 1 1 calc R U
C138 C 0.1822(3) -0.3439(5) -0.2331(3) 0.066(3) Uani 1 1 d . .
H138 H 0.1866 -0.3473 -0.2686 0.079 Uiso 1 1 calc R U
C139 C 0.1199(3) -0.3098(5) -0.0983(3) 0.063(2) Uani 1 1 d . .
H13S H 0.1382 -0.3337 -0.1171 0.095 Uiso 1 1 calc R U
H13T H 0.1121 -0.3453 -0.0750 0.095 Uiso 1 1 calc R U
H13U H 0.1367 -0.2692 -0.0771 0.095 Uiso 1 1 calc R U
C140 C 0.36387(16) 0.0416(3) -0.0834(2) 0.0244(10) Uani 1 1 d . .
H140 H 0.3869 0.0773 -0.0760 0.029 Uiso 1 1 calc R U
C141 C 0.2019(2) 0.1553(4) 0.1751(2) 0.0334(13) Uani 1 1 d . .
H141 H 0.1798 0.1270 0.1464 0.040 Uiso 1 1 calc R U
C142 C 0.0448(3) -0.2414(5) -0.1143(3) 0.055(2) Uani 1 1 d . .
H14A H 0.0608 -0.2021 -0.0909 0.083 Uiso 1 1 calc R U
H14B H 0.0338 -0.2770 -0.0939 0.083 Uiso 1 1 calc R U
H14C H 0.0195 -0.2205 -0.1422 0.083 Uiso 1 1 calc R U
C143 C -0.0468(2) -0.0081(4) -0.3744(3) 0.0396(14) Uani 1 1 d . .
H14D H -0.0414 -0.0023 -0.3364 0.059 Uiso 1 1 calc R U
H14E H -0.0789 -0.0102 -0.3926 0.059 Uiso 1 1 calc R U
H14F H -0.0340 0.0336 -0.3878 0.059 Uiso 1 1 calc R U
C145 C 0.2936(2) -0.0868(4) 0.2113(2) 0.0375(14) Uani 1 1 d . .
H145 H 0.2761 -0.0663 0.2334 0.045 Uiso 1 1 calc R U
C146 C 0.2706(3) -0.1583(4) 0.1855(3) 0.0466(16) Uani 1 1 d . .
H14G H 0.2397 -0.1476 0.1644 0.070 Uiso 1 1 calc R U
H14H H 0.2708 -0.1938 0.2132 0.070 Uiso 1 1 calc R U
H14I H 0.2866 -0.1787 0.1626 0.070 Uiso 1 1 calc R U
C148 C 0.30427(19) -0.4086(3) 0.0205(3) 0.0346(13) Uani 1 1 d . .
H148 H 0.3207 -0.4377 0.0036 0.042 Uiso 1 1 calc R U
C149 C 0.5298(2) 0.3725(4) 0.2278(4) 0.056(2) Uani 1 1 d . .
H149 H 0.5606 0.3528 0.2349 0.067 Uiso 1 1 calc R U
C150 C 0.04054(18) 0.1703(4) -0.0657(3) 0.0391(15) Uani 1 1 d . .
H15A H 0.0576 0.2093 -0.0758 0.059 Uiso 1 1 calc R U
H15B H 0.0105 0.1881 -0.0692 0.059 Uiso 1 1 calc R U
H15C H 0.0386 0.1279 -0.0889 0.059 Uiso 1 1 calc R U
C151 C 0.3019(2) -0.4288(4) 0.0706(3) 0.0416(15) Uani 1 1 d . .
H151 H 0.3173 -0.4711 0.0877 0.050 Uiso 1 1 calc R U
C152 C 0.2260(3) -0.3208(6) -0.1926(4) 0.077(3) Uani 1 1 d . .
H15D H 0.2337 -0.2712 -0.2007 0.115 Uiso 1 1 calc R U
H15E H 0.2496 -0.3549 -0.1939 0.115 Uiso 1 1 calc R U
H15F H 0.2229 -0.3216 -0.1571 0.115 Uiso 1 1 calc R U
C153 C 0.0716(2) 0.2120(4) 0.0311(3) 0.0409(15) Uani 1 1 d . .
H15G H 0.0873 0.1946 0.0669 0.061 Uiso 1 1 calc R U
H15H H 0.0428 0.2327 0.0302 0.061 Uiso 1 1 calc R U
H15I H 0.0895 0.2497 0.0211 0.061 Uiso 1 1 calc R U
C156 C 0.6035(3) 0.2174(5) 0.3081(3) 0.061(2) Uani 1 1 d . .
H15J H 0.6246 0.2531 0.3023 0.091 Uiso 1 1 calc R U
H15K H 0.6179 0.1891 0.3401 0.091 Uiso 1 1 calc R U
H15L H 0.5776 0.2431 0.3122 0.091 Uiso 1 1 calc R U
C157 C 0.0479(2) -0.3258(3) -0.3057(3) 0.0387(14) Uani 1 1 d . .
H15M H 0.0731 -0.3317 -0.3194 0.058 Uiso 1 1 calc R U
H15N H 0.0231 -0.3567 -0.3261 0.058 Uiso 1 1 calc R U
H15O H 0.0569 -0.3404 -0.2685 0.058 Uiso 1 1 calc R U
C160 C 0.3419(3) -0.0971(5) 0.2470(4) 0.072(3) Uani 1 1 d . .
H16A H 0.3610 -0.1080 0.2252 0.107 Uiso 1 1 calc R U
H16B H 0.3433 -0.1377 0.2715 0.107 Uiso 1 1 calc R U
H16C H 0.3523 -0.0520 0.2671 0.107 Uiso 1 1 calc R U
C166 C 0.0844(2) -0.1533(4) -0.4401(2) 0.0406(15) Uani 1 1 d . .
H16D H 0.0619 -0.1845 -0.4325 0.061 Uiso 1 1 calc R U
H16E H 0.0944 -0.1762 -0.4677 0.061 Uiso 1 1 calc R U
H16F H 0.0714 -0.1053 -0.4523 0.061 Uiso 1 1 calc R U
C168 C 0.1780(3) 0.2208(4) 0.1906(3) 0.0467(17) Uani 1 1 d . .
H16G H 0.1992 0.2487 0.2189 0.070 Uiso 1 1 calc R U
H16H H 0.1537 0.2030 0.2030 0.070 Uiso 1 1 calc R U
H16I H 0.1658 0.2526 0.1598 0.070 Uiso 1 1 calc R U
C175 C -0.0315(3) -0.0934(6) -0.4429(3) 0.071(3) Uani 1 1 d . .
H17A H -0.0181 -0.0533 -0.4572 0.106 Uiso 1 1 calc R U
H17B H -0.0635 -0.0961 -0.4621 0.106 Uiso 1 1 calc R U
H17C H -0.0173 -0.1397 -0.4470 0.106 Uiso 1 1 calc R U
C177 C 0.1632(5) -0.4199(5) -0.2205(5) 0.097(4) Uani 1 1 d . .
H17D H 0.1597 -0.4180 -0.1852 0.145 Uiso 1 1 calc R U
H17E H 0.1839 -0.4593 -0.2217 0.145 Uiso 1 1 calc R U
H17F H 0.1342 -0.4293 -0.2469 0.145 Uiso 1 1 calc R U
C178 C 0.3402(3) 0.3997(7) 0.1903(4) 0.074(3) Uani 1 1 d . .
H17G H 0.3409 0.4250 0.1581 0.111 Uiso 1 1 calc R U
H17H H 0.3248 0.4303 0.2093 0.111 Uiso 1 1 calc R U
H17I H 0.3243 0.3530 0.1808 0.111 Uiso 1 1 calc R U
C189 C 0.5302(5) 0.4506(6) 0.2131(8) 0.188(12) Uani 1 1 d . .
H18A H 0.5347 0.4544 0.1784 0.283 Uiso 1 1 calc R U
H18B H 0.5545 0.4759 0.2396 0.283 Uiso 1 1 calc R U
H18C H 0.5017 0.4733 0.2117 0.283 Uiso 1 1 calc R U
O104 O 0.32980(19) 0.4361(3) -0.0525(2) 0.0518(12) Uani 1 1 d . .
H104 H 0.3268 0.3948 -0.0404 0.078 Uiso 1 1 calc R U
C144 C 0.2533(3) 0.4256(6) -0.1153(3) 0.067(3) Uani 1 1 d . .
H14J H 0.2500 0.3782 -0.0996 0.100 Uiso 1 1 calc R U
H14K H 0.2366 0.4249 -0.1532 0.100 Uiso 1 1 calc R U
H14L H 0.2416 0.4645 -0.0980 0.100 Uiso 1 1 calc R U
C147 C 0.3029(2) 0.4400(4) -0.1079(3) 0.0405(14) Uani 1 1 d . .
H147 H 0.3137 0.4015 -0.1277 0.049 Uiso 1 1 calc R U
C155 C 0.6206(3) 0.2452(8) 0.1152(4) 0.102(5) Uani 1 1 d . .
H15P H 0.6278 0.2198 0.1493 0.153 Uiso 1 1 calc R U
H15Q H 0.6472 0.2701 0.1125 0.153 Uiso 1 1 calc R U
H15R H 0.6103 0.2095 0.0865 0.153 Uiso 1 1 calc R U
C1 C 0.3119(4) 0.5159(5) -0.1284(4) 0.067(3) Uani 1 1 d . .
H1A H 0.3038 0.5545 -0.1075 0.100 Uiso 1 1 calc R U
H1B H 0.2941 0.5211 -0.1656 0.100 Uiso 1 1 calc R U
H1C H 0.3436 0.5201 -0.1250 0.100 Uiso 1 1 calc R U
C0AA C 0.5843(3) 0.3008(5) 0.1113(4) 0.064(2) Uani 1 1 d . .
H0AA H 0.5948 0.3324 0.1435 0.076 Uiso 1 1 calc R U
C3AA C 0.5153(3) 0.3587(8) 0.2799(4) 0.096(4) Uani 1 1 d . .
H3AA H 0.4863 0.3815 0.2753 0.143 Uiso 1 1 calc R U
H3AB H 0.5376 0.3803 0.3107 0.143 Uiso 1 1 calc R U
H3AC H 0.5133 0.3059 0.2855 0.143 Uiso 1 1 calc R U
C2AA C 0.4427(5) 0.5026(5) 0.0363(4) 0.081(3) Uani 1 1 d . .
H2AA H 0.4747 0.5084 0.0541 0.121 Uiso 1 1 calc R U
H2AB H 0.4309 0.5469 0.0159 0.121 Uiso 1 1 calc R U
H2AC H 0.4375 0.4604 0.0125 0.121 Uiso 1 1 calc R U
C1AA C 0.5772(4) 0.3489(7) 0.0660(5) 0.091(4) Uani 1 1 d . .
H1AA H 0.5548 0.3273 0.0353 0.136 Uiso 1 1 calc R U
H1AB H 0.6052 0.3552 0.0581 0.136 Uiso 1 1 calc R U
H1AC H 0.5666 0.3967 0.0740 0.136 Uiso 1 1 calc R U

loop_
_atom_site_aniso_label
_atom_site_aniso_U_11
_atom_site_aniso_U_22
_atom_site_aniso_U_33
_atom_site_aniso_U_23
_atom_site_aniso_U_13
_atom_site_aniso_U_12
Ti1 0.0082(3) 0.0263(4) 0.0150(4) -0.0009(3) 0.0034(3) -0.0005(3)
Ti2 0.0075(3) 0.0248(4) 0.0146(4) -0.0005(3) 0.0025(3) 0.0000(3)
Ti3 0.0111(4) 0.0251(4) 0.0151(4) 0.0010(3) 0.0047(3) -0.0002(3)
Ti4 0.0081(3) 0.0252(4) 0.0151(4) 0.0002(3) 0.0031(3) -0.0003(3)
Ti5 0.0078(3) 0.0283(4) 0.0142(4) 0.0007(3) 0.0024(3) -0.0020(3)
Ti6 0.0077(3) 0.0251(4) 0.0139(4) 0.0005(3) 0.0026(3) -0.0005(3)
Ti7 0.0082(3) 0.0259(4) 0.0150(4) 0.0011(3) 0.0027(3) -0.0008(3)
Ti8 0.0094(4) 0.0254(4) 0.0152(4) -0.0018(3) 0.0028(3) -0.0002(3)
Ti9 0.0091(3) 0.0265(4) 0.0167(4) 0.0003(3) 0.0033(3) -0.0021(3)
Ti10 0.0082(3) 0.0269(4) 0.0135(4) 0.0000(3) 0.0028(3) -0.0019(3)
Ti11 0.0093(4) 0.0320(5) 0.0192(4) 0.0008(4) 0.0020(3) -0.0036(3)
Ti12 0.0131(4) 0.0295(5) 0.0185(4) -0.0031(4) 0.0042(3) -0.0030(3)
Ti13 0.0146(4) 0.0286(5) 0.0148(4) 0.0006(3) 0.0024(3) -0.0011(3)
Ti14 0.0180(4) 0.0248(4) 0.0181(4) -0.0003(4) 0.0002(3) -0.0029(3)
O4AA 0.0076(13) 0.0248(16) 0.0166(15) -0.0017(13) 0.0014(12) -0.0020(11)
O2 0.0090(14) 0.0261(17) 0.0194(16) -0.0006(14) 0.0014(12) 0.0001(12)
O3 0.0106(14) 0.0269(17) 0.0160(16) 0.0034(14) 0.0039(12) -0.0007(12)
O4 0.0095(14) 0.0305(18) 0.0186(16) 0.0007(14) 0.0058(12) -0.0016(12)
O5 0.0185(16) 0.0285(18) 0.0174(16) -0.0011(14) 0.0071(13) 0.0010(13)
O6 0.0112(15) 0.0324(18) 0.0180(16) 0.0008(14) 0.0071(12) 0.0017(13)
O7 0.0115(14) 0.0287(17) 0.0165(16) 0.0031(14) 0.0045(12) 0.0011(12)
O8 0.0116(14) 0.0260(17) 0.0208(17) 0.0040(14) 0.0059(13) 0.0033(12)
O9 0.0119(14) 0.0271(17) 0.0166(16) 0.0008(14) 0.0011(12) -0.0010(12)
O10 0.0099(14) 0.0318(18) 0.0112(15) -0.0003(14) 0.0010(12) -0.0021(12)
O11 0.0181(16) 0.0272(18) 0.0188(17) 0.0026(14) 0.0051(13) 0.0008(13)
O12 0.0102(14) 0.0340(19) 0.0154(16) -0.0015(14) 0.0032(12) -0.0063(13)
O13 0.0125(15) 0.0335(19) 0.0166(16) -0.0024(15) 0.0048(12) -0.0025(13)
O14 0.0110(15) 0.0276(18) 0.0236(18) -0.0059(15) 0.0006(13) -0.0083(13)
O15 0.0097(14) 0.0303(18) 0.0209(17) -0.0002(15) 0.0047(13) -0.0021(12)
O16 0.0164(16) 0.0295(18) 0.0174(16) -0.0013(15) 0.0014(13) -0.0057(13)
O17 0.0135(15) 0.0294(18) 0.0217(17) -0.0004(15) 0.0057(13) -0.0027(13)
O18 0.0113(14) 0.0250(17) 0.0148(15) -0.0011(13) 0.0028(12) -0.0020(12)
O19 0.0097(14) 0.0322(18) 0.0170(16) 0.0009(14) 0.0048(12) -0.0003(12)
O20 0.0162(16) 0.0347(19) 0.0173(16) -0.0009(15) 0.0094(13) -0.0024(13)
O21 0.0077(13) 0.0314(18) 0.0140(15) 0.0001(14) 0.0040(11) 0.0023(12)
O22 0.0093(14) 0.0312(18) 0.0169(16) 0.0049(14) -0.0002(12) 0.0037(12)
O23 0.0132(15) 0.0331(19) 0.0156(16) -0.0024(14) 0.0036(12) -0.0023(13)
O24 0.0157(15) 0.0279(18) 0.0173(16) 0.0001(14) 0.0072(13) -0.0002(13)
O25 0.0170(16) 0.0245(17) 0.0247(18) 0.0002(15) 0.0049(14) -0.0044(13)
O26 0.0139(15) 0.0353(19) 0.0167(16) -0.0016(15) 0.0014(13) -0.0044(13)
O27 0.0088(14) 0.0272(17) 0.0189(16) -0.0021(14) 0.0025(12) 0.0002(12)
O28 0.0106(14) 0.0241(16) 0.0193(16) -0.0047(14) 0.0060(12) -0.0030(12)
O29 0.0118(14) 0.0311(18) 0.0182(17) -0.0010(15) 0.0061(13) -0.0025(13)
O30 0.0096(14) 0.0275(17) 0.0182(16) -0.0004(14) 0.0024(12) -0.0017(12)
O31 0.0115(15) 0.0266(17) 0.0206(17) 0.0035(14) 0.0017(13) 0.0020(12)
O32 0.0274(19) 0.034(2) 0.0187(17) -0.0020(16) 0.0103(15) -0.0008(15)
O33 0.0085(13) 0.0287(17) 0.0165(16) -0.0001(14) 0.0051(12) 0.0017(12)
O34 0.0110(14) 0.0337(19) 0.0196(17) -0.0008(15) 0.0041(13) -0.0037(13)
O35 0.0099(14) 0.036(2) 0.0183(16) -0.0016(15) 0.0016(12) -0.0036(13)
O36 0.0169(17) 0.046(2) 0.0255(19) 0.0040(18) 0.0061(14) -0.0068(15)
O37 0.0136(15) 0.0264(17) 0.0240(18) 0.0023(15) 0.0057(13) 0.0035(13)
O38 0.0155(15) 0.0314(19) 0.0192(17) 0.0006(15) 0.0043(13) 0.0027(13)
O39 0.0126(15) 0.036(2) 0.0222(18) -0.0018(16) 0.0053(13) -0.0045(13)
O40 0.0140(16) 0.0299(19) 0.0268(19) 0.0004(16) -0.0013(14) -0.0016(13)
O41 0.0174(17) 0.043(2) 0.0181(17) 0.0021(16) 0.0007(14) -0.0007(15)
O42 0.0149(15) 0.0256(17) 0.0164(16) -0.0033(14) 0.0002(13) -0.0018(13)
O43 0.0099(14) 0.0310(18) 0.0183(16) 0.0026(14) 0.0060(12) 0.0007(12)
O44 0.0162(16) 0.0248(17) 0.0228(17) 0.0026(15) 0.0062(13) 0.0031(13)
O45 0.0117(14) 0.0296(18) 0.0195(16) 0.0016(15) 0.0042(12) -0.0025(13)
O46 0.0131(15) 0.043(2) 0.0205(17) 0.0041(16) 0.0024(13) -0.0024(14)
O47 0.0166(16) 0.0334(19) 0.0227(18) 0.0007(16) 0.0062(14) -0.0014(14)
O48 0.0110(14) 0.0269(17) 0.0297(19) -0.0008(15) 0.0093(13) -0.0003(13)
O49 0.024(2) 0.060(3) 0.031(2) 0.016(2) -0.0003(16) -0.0191(18)
O50 0.032(2) 0.038(2) 0.046(3) 0.011(2) 0.0212(19) 0.0125(17)
C51 0.010(2) 0.027(2) 0.020(2) 0.005(2) 0.0045(18) 0.0015(17)
C52 0.012(2) 0.037(3) 0.017(2) 0.002(2) 0.0041(18) 0.0035(19)
C53 0.0067(18) 0.035(3) 0.017(2) -0.003(2) 0.0040(17) 0.0005(17)
C54 0.014(2) 0.036(3) 0.035(3) -0.003(2) 0.010(2) 0.0038(19)
C55 0.014(2) 0.028(2) 0.019(2) -0.001(2) 0.0046(18) -0.0023(17)
C56 0.0080(19) 0.030(2) 0.014(2) 0.0007(19) -0.0006(16) 0.0014(17)
C57 0.018(2) 0.018(2) 0.015(2) 0.0012(18) 0.0026(18) 0.0020(16)
C58 0.0084(19) 0.034(3) 0.019(2) 0.000(2) 0.0038(17) -0.0032(17)
C59 0.025(3) 0.044(3) 0.017(2) 0.005(2) 0.008(2) 0.009(2)
C60 0.0105(19) 0.027(2) 0.012(2) -0.0017(18) 0.0044(16) -0.0003(16)
O61 0.028(2) 0.028(2) 0.064(3) 0.011(2) -0.014(2) -0.0106(17)
C62 0.011(2) 0.045(3) 0.021(2) 0.001(2) 0.0089(18) 0.002(2)
O63 0.048(3) 0.035(2) 0.048(3) -0.018(2) -0.021(2) 0.015(2)
C64 0.020(2) 0.025(2) 0.014(2) -0.0025(19) -0.0006(17) 0.0016(18)
C65 0.010(2) 0.029(2) 0.018(2) -0.001(2) 0.0019(17) 0.0055(17)
C66 0.030(3) 0.025(3) 0.027(3) 0.003(2) 0.008(2) 0.002(2)
C67 0.014(2) 0.031(3) 0.018(2) 0.000(2) 0.0089(18) 0.0014(18)
C68 0.015(2) 0.032(3) 0.019(2) -0.005(2) 0.0031(18) -0.0001(18)
C69 0.0070(18) 0.028(2) 0.021(2) -0.001(2) 0.0032(17) 0.0023(17)
C70 0.0071(19) 0.034(3) 0.020(2) 0.005(2) 0.0023(17) 0.0040(17)
C71 0.0113(19) 0.030(2) 0.012(2) 0.0001(19) 0.0035(16) 0.0027(17)
C72 0.0111(19) 0.028(2) 0.015(2) 0.0008(19) 0.0042(17) 0.0014(17)
C73 0.019(2) 0.033(3) 0.038(3) 0.004(2) 0.011(2) 0.000(2)
C74 0.010(2) 0.037(3) 0.029(3) 0.006(2) 0.0089(19) 0.0029(18)
C75 0.020(2) 0.031(3) 0.022(2) -0.003(2) 0.0064(19) -0.0003(19)
C76 0.016(2) 0.029(2) 0.012(2) -0.0028(19) 0.0018(17) 0.0044(17)
C77 0.0100(19) 0.031(3) 0.021(2) 0.006(2) 0.0034(17) 0.0024(18)
C78 0.011(2) 0.036(3) 0.018(2) -0.002(2) 0.0041(18) -0.0004(18)
O79 0.054(3) 0.053(3) 0.050(3) 0.005(2) 0.016(2) 0.019(2)
C80 0.013(2) 0.025(2) 0.021(2) -0.0003(19) 0.0071(18) 0.0017(17)
O81 0.026(2) 0.113(5) 0.022(2) -0.017(3) 0.0063(17) -0.001(2)
C82 0.026(3) 0.044(3) 0.018(2) -0.004(2) 0.007(2) -0.001(2)
C83 0.025(3) 0.035(3) 0.026(3) 0.004(2) 0.007(2) 0.009(2)
C84 0.035(3) 0.031(3) 0.025(3) 0.009(2) 0.011(2) 0.001(2)
C85 0.013(2) 0.025(2) 0.018(2) 0.002(2) 0.0001(17) -0.0038(17)
C86 0.015(2) 0.035(3) 0.022(2) 0.006(2) 0.0087(19) 0.0038(19)
C87 0.015(2) 0.034(3) 0.016(2) 0.000(2) 0.0053(18) 0.0003(18)
C88 0.013(2) 0.026(2) 0.019(2) -0.002(2) -0.0001(17) 0.0048(18)
C89 0.020(2) 0.035(3) 0.034(3) 0.007(2) 0.005(2) 0.002(2)
C90 0.019(2) 0.053(4) 0.034(3) -0.011(3) 0.008(2) 0.002(2)
C91 0.023(3) 0.036(3) 0.032(3) 0.001(3) 0.003(2) 0.004(2)
C92 0.028(3) 0.040(3) 0.022(3) -0.001(2) 0.014(2) -0.002(2)
C93 0.0063(18) 0.028(2) 0.015(2) -0.0024(19) -0.0016(16) -0.0007(16)
C94 0.021(2) 0.029(3) 0.023(3) 0.000(2) 0.010(2) -0.0010(19)
C95 0.023(2) 0.034(3) 0.019(2) 0.002(2) 0.0058(19) 0.004(2)
C96 0.009(2) 0.053(3) 0.026(3) -0.005(3) 0.0018(19) -0.004(2)
C97 0.020(2) 0.034(3) 0.022(2) -0.001(2) 0.008(2) -0.001(2)
C98 0.0090(19) 0.027(2) 0.018(2) -0.002(2) 0.0005(16) 0.0020(16)
C99 0.014(2) 0.027(3) 0.023(2) 0.005(2) -0.0028(18) -0.0003(18)
C100 0.028(3) 0.054(4) 0.035(3) 0.015(3) -0.002(2) 0.000(3)
C101 0.032(3) 0.042(3) 0.026(3) -0.008(3) 0.012(2) -0.007(2)
C102 0.010(2) 0.032(3) 0.025(3) 0.002(2) 0.0017(18) 0.0011(18)
C103 0.021(2) 0.046(3) 0.025(3) 0.000(3) 0.003(2) -0.003(2)
C105 0.028(3) 0.032(3) 0.019(2) 0.005(2) 0.009(2) -0.002(2)
C106 0.012(2) 0.043(3) 0.026(3) -0.001(2) 0.011(2) -0.0013(19)
C107 0.019(2) 0.033(3) 0.043(3) 0.002(3) 0.018(2) -0.001(2)
C108 0.020(2) 0.042(3) 0.014(2) -0.004(2) 0.0001(18) 0.005(2)
C109 0.023(2) 0.034(3) 0.024(3) -0.002(2) 0.005(2) -0.001(2)
C110 0.015(2) 0.031(3) 0.020(2) 0.002(2) 0.0074(18) 0.0046(18)
C111 0.032(3) 0.041(3) 0.058(4) -0.014(3) 0.010(3) 0.000(3)
C112 0.015(2) 0.037(3) 0.029(3) 0.004(2) 0.011(2) -0.0043(19)
C113 0.030(3) 0.046(4) 0.039(3) -0.006(3) 0.006(3) 0.011(3)
C114 0.021(2) 0.032(3) 0.033(3) 0.003(2) 0.009(2) -0.001(2)
C115 0.015(2) 0.044(3) 0.035(3) 0.012(3) 0.012(2) 0.002(2)
C116 0.033(3) 0.041(4) 0.051(4) 0.004(3) -0.005(3) 0.002(3)
C117 0.031(3) 0.031(3) 0.061(4) -0.008(3) 0.025(3) -0.002(2)
C118 0.031(3) 0.034(3) 0.033(3) 0.004(3) 0.009(2) 0.000(2)
C119 0.028(3) 0.039(3) 0.022(3) 0.003(2) 0.012(2) -0.001(2)
C120 0.032(3) 0.069(5) 0.028(3) 0.012(3) 0.018(3) 0.003(3)
C121 0.019(2) 0.034(3) 0.026(3) 0.003(2) 0.003(2) 0.002(2)
C122 0.012(2) 0.040(3) 0.024(2) 0.002(2) 0.0090(19) 0.0040(19)
C123 0.031(3) 0.042(3) 0.070(5) -0.011(3) 0.038(3) -0.003(3)
C124 0.039(3) 0.034(3) 0.044(4) 0.008(3) -0.007(3) -0.003(3)
C125 0.023(2) 0.026(3) 0.025(3) 0.004(2) 0.005(2) 0.0010(19)
C126 0.017(2) 0.044(3) 0.036(3) 0.000(3) -0.003(2) -0.003(2)
C127 0.014(2) 0.048(3) 0.017(2) -0.002(2) 0.0019(18) -0.001(2)
C128 0.014(2) 0.045(3) 0.026(3) 0.003(2) 0.0104(19) 0.000(2)
C129 0.022(2) 0.037(3) 0.021(2) 0.000(2) -0.004(2) -0.011(2)
C130 0.025(3) 0.051(4) 0.031(3) -0.003(3) 0.002(2) -0.022(3)
C131 0.038(4) 0.096(7) 0.038(4) 0.009(4) 0.005(3) 0.023(4)
C132 0.029(3) 0.054(4) 0.025(3) -0.004(3) 0.009(2) 0.005(3)
C133 0.070(5) 0.056(4) 0.054(5) 0.024(4) 0.037(4) 0.010(4)
C134 0.031(3) 0.043(3) 0.027(3) 0.009(3) 0.007(2) -0.004(2)
C135 0.111(8) 0.054(5) 0.071(6) 0.001(4) 0.069(6) 0.003(5)
C136 0.050(4) 0.076(5) 0.041(4) -0.008(4) 0.029(3) -0.004(4)
C137 0.037(3) 0.059(4) 0.036(3) 0.010(3) 0.011(3) -0.006(3)
C138 0.085(6) 0.058(5) 0.040(4) -0.012(4) -0.002(4) 0.037(5)
C139 0.050(4) 0.080(6) 0.045(4) 0.030(4) -0.005(3) -0.019(4)
C140 0.012(2) 0.037(3) 0.025(3) 0.001(2) 0.0069(19) -0.0015(19)
C141 0.031(3) 0.045(3) 0.029(3) 0.002(3) 0.016(2) -0.002(2)
C142 0.075(6) 0.057(5) 0.043(4) 0.010(4) 0.031(4) -0.008(4)
C143 0.023(3) 0.050(4) 0.043(4) 0.000(3) 0.007(3) -0.001(2)
C145 0.049(4) 0.041(3) 0.025(3) 0.013(3) 0.014(3) 0.011(3)
C146 0.050(4) 0.039(4) 0.051(4) 0.013(3) 0.016(3) -0.005(3)
C148 0.024(3) 0.031(3) 0.044(3) 0.002(3) 0.003(2) 0.007(2)
C149 0.033(3) 0.047(4) 0.068(5) -0.025(4) -0.013(3) 0.002(3)
C150 0.014(2) 0.058(4) 0.043(4) 0.023(3) 0.006(2) 0.004(2)
C151 0.027(3) 0.044(4) 0.042(4) 0.013(3) -0.007(3) 0.003(2)
C152 0.062(5) 0.095(7) 0.057(5) -0.024(5) -0.004(4) 0.043(5)
C153 0.040(3) 0.044(4) 0.045(4) -0.007(3) 0.021(3) 0.006(3)
C156 0.086(6) 0.052(4) 0.035(4) 0.002(4) 0.006(4) -0.011(4)
C157 0.040(3) 0.031(3) 0.035(3) -0.008(3) -0.003(3) -0.014(2)
C160 0.069(6) 0.061(5) 0.053(5) -0.007(4) -0.027(4) 0.022(4)
C166 0.042(3) 0.055(4) 0.025(3) -0.009(3) 0.011(3) -0.014(3)
C168 0.048(4) 0.052(4) 0.052(4) 0.004(3) 0.033(3) 0.010(3)
C175 0.042(4) 0.105(8) 0.042(4) -0.023(5) -0.019(3) 0.024(4)
C177 0.142(11) 0.043(5) 0.087(8) -0.002(5) 0.010(7) 0.041(6)
C178 0.043(4) 0.109(8) 0.070(6) -0.029(6) 0.018(4) -0.005(5)
C189 0.124(12) 0.048(6) 0.26(2) 0.021(9) -0.128(13) -0.021(7)
O104 0.058(3) 0.042(3) 0.044(3) 0.005(2) 0.001(2) 0.002(2)
C144 0.039(4) 0.117(8) 0.043(4) 0.010(5) 0.012(3) 0.026(4)
C147 0.044(4) 0.046(4) 0.033(3) 0.004(3) 0.014(3) 0.015(3)
C155 0.019(3) 0.217(15) 0.074(6) 0.048(8) 0.020(4) 0.010(5)
C1 0.111(8) 0.046(4) 0.055(5) 0.011(4) 0.044(5) 0.021(5)
C0AA 0.051(5) 0.072(6) 0.074(6) 0.004(5) 0.028(4) -0.027(4)
C3AA 0.050(5) 0.163(12) 0.062(6) -0.065(7) -0.001(4) 0.014(6)
C2AA 0.138(11) 0.045(5) 0.076(7) 0.003(5) 0.058(7) -0.001(5)
C1AA 0.062(6) 0.102(8) 0.104(9) 0.038(7) 0.019(6) -0.032(6)

loop_
_atom_type_symbol
_atom_type_description
_atom_type_scat_dispersion_real
_atom_type_scat_dispersion_imag
_atom_type_scat_source
C C 0.0181 0.0091 'International Tables Vol C Tables 4.2.6.8 and 6.1.1.4'
H H 0.0000 0.0000 'International Tables Vol C Tables 4.2.6.8 and 6.1.1.4'
O O 0.0492 0.0322 'International Tables Vol C Tables 4.2.6.8 and 6.1.1.4'
Ti Ti 0.2191 1.8069 'International Tables Vol C Tables 4.2.6.8 and 6.1.1.4'

loop_
_geom_angle_atom_site_label_1
_geom_angle_atom_site_label_2
_geom_angle_atom_site_label_3
_geom_angle
O23 Ti1 O28 98.80(15)
O23 Ti1 O4AA 100.05(15)
O28 Ti1 O4AA 100.11(15)
O23 Ti1 O44 91.79(16)
O28 Ti1 O44 94.98(15)
O4AA Ti1 O44 159.09(13)
O23 Ti1 O27 98.93(14)
O28 Ti1 O27 162.27(14)
O4AA Ti1 O27 76.58(13)
O44 Ti1 O27 84.64(14)
O23 Ti1 O7 169.27(15)
O28 Ti1 O7 89.36(14)
O4AA Ti1 O7 85.25(13)
O44 Ti1 O7 80.51(13)
O27 Ti1 O7 73.07(13)
O23 Ti1 Ti10 99.94(11)
O28 Ti1 Ti10 137.19(11)
O4AA Ti1 Ti10 38.72(9)
O44 Ti1 Ti10 122.40(10)
O27 Ti1 Ti10 37.96(10)
O7 Ti1 Ti10 78.29(9)
O23 Ti1 Ti9 129.74(12)
O28 Ti1 Ti9 129.49(11)
O4AA Ti1 Ti9 85.93(9)
O44 Ti1 Ti9 73.28(9)
O27 Ti1 Ti9 33.68(9)
O7 Ti1 Ti9 40.80(9)
Ti10 Ti1 Ti9 56.05(2)
O6 Ti2 O28 99.76(15)
O6 Ti2 O5 94.00(15)
O28 Ti2 O5 101.54(16)
O6 Ti2 O30 94.36(15)
O28 Ti2 O30 102.87(15)
O5 Ti2 O30 152.40(15)
O6 Ti2 O15 172.67(15)
O28 Ti2 O15 87.48(14)
O5 Ti2 O15 83.38(14)
O30 Ti2 O15 85.02(13)
O6 Ti2 O3 95.77(14)
O28 Ti2 O3 164.04(13)
O5 Ti2 O3 80.92(14)
O30 Ti2 O3 72.10(13)
O15 Ti2 O3 77.08(12)
O6 Ti2 Ti6 89.80(12)
O28 Ti2 Ti6 135.07(11)
O5 Ti2 Ti6 121.61(11)
O30 Ti2 Ti6 32.29(10)
O15 Ti2 Ti6 85.79(10)
O3 Ti2 Ti6 40.80(9)
O20 Ti3 O9 103.40(16)
O20 Ti3 O8 99.52(15)
O9 Ti3 O8 98.97(15)
O20 Ti3 O11 99.03(16)
O9 Ti3 O11 80.32(15)
O8 Ti3 O11 161.06(14)
O20 Ti3 O24 95.85(15)
O9 Ti3 O24 158.49(14)
O8 Ti3 O24 87.05(14)
O11 Ti3 O24 87.33(14)
O20 Ti3 O10 171.37(15)
O9 Ti3 O10 82.26(14)
O8 Ti3 O10 72.93(12)
O11 Ti3 O10 88.28(13)
O24 Ti3 O10 79.82(13)
O20 Ti3 Ti13 107.62(12)
O9 Ti3 Ti13 40.19(10)
O8 Ti3 Ti13 134.66(11)
O11 Ti3 Ti13 40.31(11)
O24 Ti3 Ti13 124.26(10)
O10 Ti3 Ti13 80.92(9)
O20 Ti3 Ti6 131.43(12)
O9 Ti3 Ti6 99.07(11)
O8 Ti3 Ti6 34.07(9)
O11 Ti3 Ti6 127.08(10)
O24 Ti3 Ti6 74.47(9)
O10 Ti3 Ti6 40.29(9)
Ti13 Ti3 Ti6 117.16(3)
O45 Ti4 O18 102.02(15)
O45 Ti4 O30 96.12(15)
O18 Ti4 O30 98.37(15)
O45 Ti4 O37 94.77(15)
O18 Ti4 O37 96.43(15)
O30 Ti4 O37 159.36(14)
O45 Ti4 O2 96.36(14)
O18 Ti4 O2 161.39(14)
O30 Ti4 O2 76.60(14)
O37 Ti4 O2 84.82(14)
O45 Ti4 O33 169.38(15)
O18 Ti4 O33 88.43(13)
O30 Ti4 O33 84.06(13)
O37 Ti4 O33 82.04(13)
O2 Ti4 O33 73.31(12)
O45 Ti4 Ti6 95.14(11)
O18 Ti4 Ti6 135.92(12)
O30 Ti4 Ti6 39.04(10)
O37 Ti4 Ti6 122.43(11)
O2 Ti4 Ti6 37.73(10)
O33 Ti4 Ti6 78.29(9)
O45 Ti4 Ti8 129.24(12)
O18 Ti4 Ti8 128.12(10)
O30 Ti4 Ti8 85.08(10)
O37 Ti4 Ti8 74.46(10)
O2 Ti4 Ti8 34.47(8)
O33 Ti4 Ti8 40.15(9)
Ti6 Ti4 Ti8 56.05(3)
O34 Ti5 O22 99.24(16)
O34 Ti5 O21 100.86(15)
O22 Ti5 O21 98.98(15)
O34 Ti5 O31 98.30(15)
O22 Ti5 O31 79.51(14)
O21 Ti5 O31 160.76(14)
O34 Ti5 O4 100.21(15)
O22 Ti5 O4 158.02(15)
O21 Ti5 O4 87.29(14)
O31 Ti5 O4 87.65(14)
O34 Ti5 O12 173.33(14)
O22 Ti5 O12 80.44(14)
O21 Ti5 O12 72.68(13)
O31 Ti5 O12 88.21(13)
O4 Ti5 O12 81.41(13)
O34 Ti5 Ti11 104.66(11)
O22 Ti5 Ti11 39.74(10)
O21 Ti5 Ti11 134.00(11)
O31 Ti5 Ti11 39.98(11)
O4 Ti5 Ti11 124.05(10)
O12 Ti5 Ti11 79.41(9)
O34 Ti5 Ti10 133.94(11)
O22 Ti5 Ti10 98.13(10)
O21 Ti5 Ti10 34.14(10)
O31 Ti5 Ti10 126.73(10)
O4 Ti5 Ti10 75.34(9)
O12 Ti5 Ti10 40.05(8)
Ti11 Ti5 Ti10 115.75(3)
O2 Ti6 O19 101.76(15)
O2 Ti6 O30 84.38(15)
O19 Ti6 O30 97.87(14)
O2 Ti6 O8 81.82(14)
O19 Ti6 O8 154.13(15)
O30 Ti6 O8 107.99(14)
O2 Ti6 O10 116.41(15)
O19 Ti6 O10 80.83(14)
O30 Ti6 O10 159.08(15)
O8 Ti6 O10 74.81(13)
O2 Ti6 O3 153.42(14)
O19 Ti6 O3 97.97(14)
O30 Ti6 O3 75.38(14)
O8 Ti6 O3 88.16(13)
O10 Ti6 O3 84.10(13)
O2 Ti6 Ti4 44.01(11)
O19 Ti6 Ti4 99.96(11)
O30 Ti6 Ti4 40.57(11)
O8 Ti6 Ti4 100.09(10)
O10 Ti6 Ti4 160.34(11)
O3 Ti6 Ti4 115.02(10)
O2 Ti6 Ti8 41.11(10)
O19 Ti6 Ti8 137.81(12)
O30 Ti6 Ti8 96.89(10)
O8 Ti6 Ti8 40.75(10)
O10 Ti6 Ti8 97.90(9)
O3 Ti6 Ti8 123.99(9)
Ti4 Ti6 Ti8 68.19(3)
O2 Ti6 Ti3 105.57(11)
O19 Ti6 Ti3 123.37(11)
O30 Ti6 Ti3 133.07(10)
O8 Ti6 Ti3 33.67(10)
O10 Ti6 Ti3 42.61(8)
O3 Ti6 Ti3 77.44(9)
Ti4 Ti6 Ti3 133.60(3)
Ti8 Ti6 Ti3 68.47(3)
O2 Ti6 Ti2 117.62(11)
O19 Ti6 Ti2 93.25(11)
O30 Ti6 Ti2 33.38(11)
O8 Ti6 Ti2 107.91(11)
O10 Ti6 Ti2 125.70(10)
O3 Ti6 Ti2 43.04(9)
Ti4 Ti6 Ti2 73.95(3)
Ti8 Ti6 Ti2 119.42(3)
Ti3 Ti6 Ti2 115.16(3)
O47 Ti7 O18 98.57(15)
O47 Ti7 O48 93.96(17)
O18 Ti7 O48 101.60(15)
O47 Ti7 O4AA 95.51(16)
O18 Ti7 O4AA 103.73(14)
O48 Ti7 O4AA 151.24(14)
O47 Ti7 O29 174.36(15)
O18 Ti7 O29 87.08(14)
O48 Ti7 O29 84.77(15)
O4AA Ti7 O29 83.15(14)
O47 Ti7 O43 99.43(14)
O18 Ti7 O43 161.76(14)
O48 Ti7 O43 80.09(14)
O4AA Ti7 O43 71.60(13)
O29 Ti7 O43 74.94(12)
O47 Ti7 Ti10 91.85(12)
O18 Ti7 Ti10 135.50(11)
O48 Ti7 Ti10 120.78(10)
O4AA Ti7 Ti10 31.92(9)
O29 Ti7 Ti10 84.11(10)
O43 Ti7 Ti10 40.90(9)
O42 Ti8 O13 100.42(16)
O42 Ti8 O8 97.96(16)
O13 Ti8 O8 96.99(15)
O42 Ti8 O2 100.37(15)
O13 Ti8 O2 159.06(15)
O8 Ti8 O2 77.68(14)
O42 Ti8 O38 92.61(16)
O13 Ti8 O38 93.97(15)
O8 Ti8 O38 163.12(14)
O2 Ti8 O38 87.53(14)
O42 Ti8 O33 171.88(16)
O13 Ti8 O33 83.31(14)
O8 Ti8 O33 88.68(14)
O2 Ti8 O33 76.39(12)
O38 Ti8 O33 79.88(14)
O42 Ti8 Ti6 103.01(11)
O13 Ti8 Ti6 133.63(12)
O8 Ti8 Ti6 40.60(9)
O2 Ti8 Ti6 37.10(10)
O38 Ti8 Ti6 123.99(10)
O33 Ti8 Ti6 79.02(8)
O42 Ti8 Ti4 133.34(12)
O13 Ti8 Ti4 124.63(11)
O8 Ti8 Ti4 88.75(10)
O2 Ti8 Ti4 36.13(10)
O38 Ti8 Ti4 74.44(10)
O33 Ti8 Ti4 41.65(8)
Ti6 Ti8 Ti4 55.76(3)
O14 Ti9 O17 101.28(16)
O14 Ti9 O21 96.94(16)
O17 Ti9 O21 97.14(15)
O14 Ti9 O27 101.73(16)
O17 Ti9 O27 156.84(15)
O21 Ti9 O27 77.50(13)
O14 Ti9 O25 95.21(16)
O17 Ti9 O25 92.60(15)
O21 Ti9 O25 162.62(14)
O27 Ti9 O25 87.90(14)
O14 Ti9 O7 174.48(15)
O17 Ti9 O7 82.09(13)
O21 Ti9 O7 86.91(13)
O27 Ti9 O7 75.18(13)
O25 Ti9 O7 80.20(13)
O14 Ti9 Ti10 102.28(13)
O17 Ti9 Ti10 133.37(12)
O21 Ti9 Ti10 40.47(9)
O27 Ti9 Ti10 37.03(10)
O25 Ti9 Ti10 124.32(10)
O7 Ti9 Ti10 78.09(9)
O14 Ti9 Ti1 134.60(12)
O17 Ti9 Ti1 122.98(11)
O21 Ti9 Ti1 87.78(9)
O27 Ti9 Ti1 35.34(9)
O25 Ti9 Ti1 74.85(10)
O7 Ti9 Ti1 41.31(8)
Ti10 Ti9 Ti1 55.39(2)
O27 Ti10 O39 100.39(16)
O27 Ti10 O4AA 84.00(14)
O39 Ti10 O4AA 96.61(15)
O27 Ti10 O21 81.30(14)
O39 Ti10 O21 154.27(15)
O4AA Ti10 O21 109.08(14)
O27 Ti10 O12 118.49(15)
O39 Ti10 O12 81.61(14)
O4AA Ti10 O12 157.45(15)
O21 Ti10 O12 75.27(13)
O27 Ti10 O43 152.72(14)
O39 Ti10 O43 99.64(15)
O4AA Ti10 O43 75.44(13)
O21 Ti10 O43 88.58(14)
O12 Ti10 O43 82.67(13)
O27 Ti10 Ti1 43.91(10)
O39 Ti10 Ti1 98.90(11)
O4AA Ti10 Ti1 40.20(10)
O21 Ti10 Ti1 99.76(10)
O12 Ti10 Ti1 162.35(11)
O43 Ti10 Ti1 114.43(9)
O27 Ti10 Ti9 40.62(10)
O39 Ti10 Ti9 135.53(13)
O4AA Ti10 Ti9 98.23(11)
O21 Ti10 Ti9 40.69(10)
O12 Ti10 Ti9 98.62(10)
O43 Ti10 Ti9 124.64(10)
Ti1 Ti10 Ti9 68.56(3)
O27 Ti10 Ti5 106.11(10)
O39 Ti10 Ti5 124.93(11)
O4AA Ti10 Ti5 133.03(10)
O21 Ti10 Ti5 33.50(9)
O12 Ti10 Ti5 43.32(9)
O43 Ti10 Ti5 76.71(9)
Ti1 Ti10 Ti5 133.22(4)
Ti9 Ti10 Ti5 68.59(3)
O27 Ti10 Ti7 116.89(10)
O39 Ti10 Ti7 92.46(12)
O4AA Ti10 Ti7 32.98(10)
O21 Ti10 Ti7 109.83(11)
O12 Ti10 Ti7 124.47(11)
O43 Ti10 Ti7 43.77(8)
Ti1 Ti10 Ti7 73.19(3)
Ti9 Ti10 Ti7 121.25(3)
Ti5 Ti10 Ti7 115.63(3)
O46 Ti11 O36 97.66(17)
O46 Ti11 O40 103.67(17)
O36 Ti11 O40 98.43(18)
O46 Ti11 O31 102.65(17)
O36 Ti11 O31 95.86(17)
O40 Ti11 O31 147.95(14)
O46 Ti11 O22 164.57(15)
O36 Ti11 O22 97.76(16)
O40 Ti11 O22 74.61(14)
O31 Ti11 O22 75.13(14)
O46 Ti11 O35 81.54(14)
O36 Ti11 O35 177.66(18)
O40 Ti11 O35 83.91(15)
O31 Ti11 O35 82.19(14)
O22 Ti11 O35 83.02(13)
O46 Ti11 Ti5 138.97(14)
O36 Ti11 Ti5 101.62(13)
O40 Ti11 Ti5 108.80(10)
O31 Ti11 Ti5 39.86(9)
O22 Ti11 Ti5 35.47(10)
O35 Ti11 Ti5 77.73(9)
O46 Ti11 Ti12 139.83(13)
O36 Ti11 Ti12 101.25(14)
O40 Ti11 Ti12 38.75(10)
O31 Ti11 Ti12 110.19(10)
O22 Ti11 Ti12 35.89(10)
O35 Ti11 Ti12 80.68(10)
Ti5 Ti11 Ti12 70.39(3)
O61 Ti12 O81 115.2(3)
O61 Ti12 O14 93.86(18)
O81 Ti12 O14 96.22(19)
O61 Ti12 O22 121.8(2)
O81 Ti12 O22 122.8(2)
O14 Ti12 O22 85.08(15)
O61 Ti12 O40 95.90(18)
O81 Ti12 O40 95.48(19)
O14 Ti12 O40 159.87(16)
O22 Ti12 O40 74.81(15)
O61 Ti12 Ti11 114.15(17)
O81 Ti12 Ti11 112.47(19)
O14 Ti12 Ti11 122.98(11)
O22 Ti12 Ti11 37.91(10)
O40 Ti12 Ti11 36.93(11)
O32 Ti13 O41 100.57(18)
O32 Ti13 O16 97.56(16)
O41 Ti13 O16 99.00(17)
O32 Ti13 O11 98.88(16)
O41 Ti13 O11 106.82(17)
O16 Ti13 O11 146.08(15)
O32 Ti13 O9 93.70(16)
O41 Ti13 O9 164.94(15)
O16 Ti13 O9 74.18(14)
O11 Ti13 O9 75.34(14)
O32 Ti13 O26 176.15(16)
O41 Ti13 O26 83.21(15)
O16 Ti13 O26 82.49(14)
O11 Ti13 O26 79.19(13)
O9 Ti13 O26 82.60(13)
O32 Ti13 Ti3 100.42(13)
O41 Ti13 Ti3 143.09(14)
O16 Ti13 Ti3 107.91(10)
O11 Ti13 Ti3 39.80(10)
O9 Ti13 Ti3 35.69(10)
O26 Ti13 Ti3 75.95(9)
O32 Ti13 Ti14 97.91(13)
O41 Ti13 Ti14 135.24(13)
O16 Ti13 Ti14 38.00(10)
O11 Ti13 Ti14 110.07(10)
O9 Ti13 Ti14 36.19(10)
O26 Ti13 Ti14 79.74(10)
Ti3 Ti13 Ti14 70.49(3)
O63 Ti14 O49 113.9(3)
O63 Ti14 O42 93.90(18)
O49 Ti14 O42 96.72(17)
O63 Ti14 O9 126.0(2)
O49 Ti14 O9 119.9(2)
O42 Ti14 O9 84.00(15)
O63 Ti14 O16 97.29(18)
O49 Ti14 O16 94.84(17)
O42 Ti14 O16 159.06(15)
O9 Ti14 O16 75.10(14)
O63 Ti14 Ti13 117.38(18)
O49 Ti14 Ti13 110.52(16)
O42 Ti14 Ti13 122.14(11)
O9 Ti14 Ti13 38.14(10)
O16 Ti14 Ti13 36.98(10)
Ti10 O4AA Ti7 115.10(16)
Ti10 O4AA Ti1 101.08(16)
Ti7 O4AA Ti1 143.82(17)
Ti6 O2 Ti8 101.79(16)
Ti6 O2 Ti4 98.26(16)
Ti8 O2 Ti4 109.40(14)
C93 O3 Ti6 129.0(3)
C93 O3 Ti2 127.4(3)
Ti6 O3 Ti2 96.17(13)
C56 O4 Ti5 136.1(3)
C58 O5 Ti2 137.5(3)
C74 O6 Ti2 148.4(3)
C60 O7 Ti9 131.9(3)
C60 O7 Ti1 130.1(3)
Ti9 O7 Ti1 97.89(14)
Ti3 O8 Ti6 112.26(16)
Ti3 O8 Ti8 127.53(18)
Ti6 O8 Ti8 98.65(15)
Ti3 O9 Ti14 143.64(19)
Ti3 O9 Ti13 104.12(16)
Ti14 O9 Ti13 105.67(15)
C53 O10 Ti6 134.0(3)
C53 O10 Ti3 126.5(3)
Ti6 O10 Ti3 97.11(13)
C125 O11 Ti3 127.3(3)
C125 O11 Ti13 132.7(3)
Ti3 O11 Ti13 99.89(16)
C65 O12 Ti10 132.7(3)
C65 O12 Ti5 127.8(3)
Ti10 O12 Ti5 96.63(14)
C77 O13 Ti8 135.1(3)
Ti9 O14 Ti12 149.8(2)
C60 O15 Ti2 132.8(3)
C129 O16 Ti13 125.2(3)
C129 O16 Ti14 128.8(3)
Ti13 O16 Ti14 105.02(16)
C72 O17 Ti9 137.2(3)
Ti4 O18 Ti7 145.99(19)
C51 O19 Ti6 139.7(3)
C106 O20 Ti3 155.5(4)
Ti5 O21 Ti10 112.36(16)
Ti5 O21 Ti9 128.35(18)
Ti10 O21 Ti9 98.84(14)
Ti5 O22 Ti12 144.44(18)
Ti5 O22 Ti11 104.79(16)
Ti12 O22 Ti11 106.21(17)
C141 O23 Ti1 135.9(3)
C93 O24 Ti3 136.8(3)
C88 O25 Ti9 132.6(3)
C53 O26 Ti13 132.6(3)
Ti10 O27 Ti9 102.35(15)
Ti10 O27 Ti1 98.12(15)
Ti9 O27 Ti1 110.98(16)
Ti1 O28 Ti2 145.68(19)
C71 O29 Ti7 133.5(3)
Ti6 O30 Ti2 114.33(17)
Ti6 O30 Ti4 100.39(16)
Ti2 O30 Ti4 145.28(19)
C102 O31 Ti5 136.4(3)
C102 O31 Ti11 122.4(3)
Ti5 O31 Ti11 100.16(15)
C101 O32 Ti13 155.6(4)
C71 O33 Ti8 131.2(3)
C71 O33 Ti4 130.1(3)
Ti8 O33 Ti4 98.20(13)
C112 O34 Ti5 137.6(3)
C65 O35 Ti11 131.9(3)
C0AA O36 Ti11 140.0(5)
C85 O37 Ti4 134.2(3)
C85 O38 Ti8 132.7(3)
C76 O39 Ti10 140.0(3)
C149 O40 Ti11 123.5(4)
C149 O40 Ti12 132.0(4)
Ti11 O40 Ti12 104.32(17)
C126 O41 Ti13 165.2(4)
Ti8 O42 Ti14 149.7(2)
C56 O43 Ti10 129.4(3)
C56 O43 Ti7 125.3(3)
Ti10 O43 Ti7 95.33(12)
C88 O44 Ti1 134.7(3)
C86 O45 Ti4 140.4(3)
C103 O46 Ti11 148.5(3)
C145 O47 Ti7 145.9(4)
C70 O48 Ti7 134.2(3)
C137 O49 Ti14 147.8(5)
O19 C51 C87 119.5(4)
O19 C51 C55 123.2(4)
C87 C51 C55 117.4(4)
C140 C52 C80 120.9(5)
O26 C53 O10 122.1(4)
O26 C53 C55 120.1(4)
O10 C53 C55 117.8(4)
C127 C55 C51 120.4(4)
C127 C55 C53 118.7(4)
C51 C55 C53 120.9(4)
O4 C56 O43 121.4(5)
O4 C56 C69 117.9(4)
O43 C56 C69 120.7(4)
C68 C57 C76 119.0(4)
C68 C57 C65 118.8(4)
C76 C57 C65 122.2(4)
O5 C58 C75 118.0(5)
O5 C58 C98 123.9(5)
C75 C58 C98 118.0(5)
C110 C59 C108 120.8(5)
O15 C60 O7 123.0(4)
O15 C60 C67 117.2(4)
O7 C60 C67 119.8(4)
C124 O61 Ti12 146.4(4)
C128 C62 C77 120.4(5)
C138 O63 Ti14 156.1(5)
C95 C64 C114 119.4(5)
C95 C64 C88 121.9(5)
C114 C64 C88 118.7(5)
O35 C65 O12 121.4(4)
O35 C65 C57 120.3(4)
O12 C65 C57 118.3(4)
C75 C66 C84 120.6(5)
C78 C67 C72 119.1(4)
C78 C67 C60 118.0(4)
C72 C67 C60 122.9(4)
C108 C68 C57 121.6(5)
C70 C69 C107 118.6(5)
C70 C69 C56 122.5(4)
C107 C69 C56 118.9(4)
O48 C70 C69 124.2(5)
O48 C70 C73 117.1(4)
C69 C70 C73 118.7(4)
O29 C71 O33 122.9(4)
O29 C71 C80 117.9(4)
O33 C71 C80 119.1(4)
O17 C72 C94 118.0(4)
O17 C72 C67 123.9(4)
C94 C72 C67 118.0(5)
C117 C73 C70 121.4(5)
O6 C74 C153 109.7(4)
O6 C74 C150 109.6(4)
C153 C74 C150 113.2(5)
C66 C75 C58 120.9(5)
O39 C76 C110 119.0(4)
O39 C76 C57 121.7(4)
C110 C76 C57 119.3(4)
O13 C77 C62 118.1(5)
O13 C77 C80 123.0(4)
C62 C77 C80 118.9(5)
C82 C78 C67 121.8(5)
C52 C80 C77 119.7(4)
C52 C80 C71 116.8(4)
C77 C80 C71 123.4(4)
C136 O81 Ti12 152.0(6)
C78 C82 C92 119.4(5)
C91 C83 C95 120.8(5)
C97 C84 C66 119.5(5)
O37 C85 O38 123.7(5)
O37 C85 C99 118.4(4)
O38 C85 C99 117.9(5)
O45 C86 C115 108.4(4)
O45 C86 C132 108.2(4)
C115 C86 C132 113.4(5)
C122 C87 C51 121.9(5)
O25 C88 O44 124.0(4)
O25 C88 C64 119.5(5)
O44 C88 C64 116.5(4)
C83 C91 C118 121.0(5)
C94 C92 C82 119.9(5)
O24 C93 O3 121.7(5)
O24 C93 C98 118.4(4)
O3 C93 C98 119.9(4)
C92 C94 C72 121.7(5)
O50 C95 C64 124.0(5)
O50 C95 C83 116.6(5)
C64 C95 C83 119.4(5)
C122 C96 C127 118.4(5)
C84 C97 C98 121.3(5)
C97 C98 C58 119.6(5)
C97 C98 C93 118.6(4)
C58 C98 C93 121.8(4)
C121 C99 C109 119.9(5)
C121 C99 C85 120.7(5)
C109 C99 C85 119.3(5)
C109 C100 C151 120.0(6)
O32 C101 C111 110.1(5)
O32 C101 C166 109.7(5)
C111 C101 C166 111.7(6)
O31 C102 C89 109.2(4)
O31 C102 C54 110.5(4)
C89 C102 C54 113.6(5)
O46 C103 C156 110.9(6)
O46 C103 C131 109.0(5)
C156 C103 C131 112.1(6)
O20 C106 C120 108.8(4)
O20 C106 C90 107.8(4)
C120 C106 C90 111.9(5)
C123 C107 C69 121.7(5)
C68 C108 C59 118.7(5)
C100 C109 C99 119.9(5)
C59 C110 C76 120.6(5)
O34 C112 C105 110.3(4)
O34 C112 C119 109.0(4)
C105 C112 C119 113.4(5)
C118 C114 C64 120.9(5)
C73 C117 C123 119.8(6)
C114 C118 C91 118.5(5)
O79 C121 C99 124.8(5)
O79 C121 C148 115.4(5)
C99 C121 C148 119.8(5)
C87 C122 C96 120.7(4)
C107 C123 C117 119.8(5)
O61 C124 C2AA 109.0(7)
O61 C124 C116 108.9(6)
C2AA C124 C116 112.7(6)
O11 C125 C134 111.0(5)
O11 C125 C113 109.2(4)
C134 C125 C113 111.9(5)
O41 C126 C175 109.7(5)
O41 C126 C143 109.6(5)
C175 C126 C143 113.3(6)
C55 C127 C96 121.3(5)
C62 C128 C140 121.2(5)
O16 C129 C130 110.6(5)
O16 C129 C157 110.6(5)
C130 C129 C157 111.6(5)
O81 C136 C178 109.6(6)
O81 C136 C135 108.3(7)
C178 C136 C135 115.0(8)
O49 C137 C142 110.0(6)
O49 C137 C139 110.3(5)
C142 C137 C139 114.1(7)
O63 C138 C152 110.5(6)
O63 C138 C177 105.8(9)
C152 C138 C177 114.4(9)
C52 C140 C128 118.9(5)
O23 C141 C133 107.9(5)
O23 C141 C168 108.8(5)
C133 C141 C168 113.6(6)
O47 C145 C160 108.0(6)
O47 C145 C146 110.9(5)
C160 C145 C146 114.3(6)
C151 C148 C121 119.6(6)
O40 C149 C189 111.2(8)
O40 C149 C3AA 108.0(7)
C189 C149 C3AA 114.0(12)
C148 C151 C100 120.8(6)
O104 C147 C144 111.7(6)
O104 C147 C1 106.8(7)
C144 C147 C1 113.6(7)
O36 C0AA C1AA 111.4(8)
O36 C0AA C155 112.3(8)
C1AA C0AA C155 112.5(9)

loop_
_geom_bond_atom_site_label_1
_geom_bond_atom_site_label_2
_geom_bond_distance
Ti1 O23 1.771(3)
Ti1 O28 1.794(3)
Ti1 O4AA 1.954(3)
Ti1 O44 2.040(4)
Ti1 O27 2.081(3)
Ti1 O7 2.238(3)
Ti1 Ti10 2.9701(11)
Ti1 Ti9 3.3589(11)
Ti2 O6 1.785(3)
Ti2 O28 1.825(3)
Ti2 O5 1.904(4)
Ti2 O30 1.960(4)
Ti2 O15 2.125(3)
Ti2 O3 2.228(3)
Ti2 Ti6 3.2452(12)
Ti3 O20 1.749(3)
Ti3 O9 1.856(4)
Ti3 O8 1.942(4)
Ti3 O11 2.005(4)
Ti3 O24 2.071(4)
Ti3 O10 2.212(3)
Ti3 Ti13 3.0860(12)
Ti3 Ti6 3.2418(11)
Ti4 O45 1.769(3)
Ti4 O18 1.791(3)
Ti4 O30 1.964(4)
Ti4 O37 2.036(4)
Ti4 O2 2.086(3)
Ti4 O33 2.240(3)
Ti4 Ti6 2.9706(12)
Ti4 Ti8 3.3362(11)
Ti5 O34 1.769(3)
Ti5 O22 1.852(4)
Ti5 O21 1.934(3)
Ti5 O31 2.009(3)
Ti5 O4 2.043(4)
Ti5 O12 2.238(3)
Ti5 Ti11 3.0861(12)
Ti5 Ti10 3.2405(10)
Ti6 O2 1.837(3)
Ti6 O19 1.878(3)
Ti6 O30 1.902(3)
Ti6 O8 1.962(3)
Ti6 O10 2.112(3)
Ti6 O3 2.133(4)
Ti6 Ti8 2.9808(11)
Ti7 O47 1.779(4)
Ti7 O18 1.818(3)
Ti7 O48 1.902(4)
Ti7 O4AA 1.949(3)
Ti7 O29 2.129(3)
Ti7 O43 2.253(3)
Ti7 Ti10 3.2423(12)
Ti8 O42 1.723(3)
Ti8 O13 1.865(3)
Ti8 O8 1.968(3)
Ti8 O2 2.002(3)
Ti8 O38 2.069(4)
Ti8 O33 2.173(3)
Ti9 O14 1.733(3)
Ti9 O17 1.888(4)
Ti9 O21 1.975(3)
Ti9 O27 1.995(3)
Ti9 O25 2.054(4)
Ti9 O7 2.216(3)
Ti9 Ti10 2.9936(12)
Ti10 O27 1.846(3)
Ti10 O39 1.855(4)
Ti10 O4AA 1.893(3)
Ti10 O21 1.966(3)
Ti10 O12 2.099(3)
Ti10 O43 2.132(4)
Ti11 O46 1.798(4)
Ti11 O36 1.799(4)
Ti11 O40 1.978(4)
Ti11 O31 2.015(4)
Ti11 O22 2.040(3)
Ti11 O35 2.227(3)
Ti11 Ti12 3.1891(12)
Ti12 O61 1.754(4)
Ti12 O81 1.763(4)
Ti12 O14 1.935(3)
Ti12 O22 1.947(4)
Ti12 O40 2.060(4)
Ti13 O32 1.786(3)
Ti13 O41 1.789(4)
Ti13 O16 1.994(4)
Ti13 O11 2.026(4)
Ti13 O9 2.053(3)
Ti13 O26 2.253(3)
Ti13 Ti14 3.2016(13)
Ti14 O63 1.769(5)
Ti14 O49 1.782(4)
Ti14 O42 1.913(3)
Ti14 O9 1.963(4)
Ti14 O16 2.041(4)
O3 C93 1.290(6)
O4 C56 1.279(6)
O5 C58 1.318(6)
O6 C74 1.419(5)
O7 C60 1.288(6)
O10 C53 1.298(6)
O11 C125 1.446(6)
O12 C65 1.308(6)
O13 C77 1.347(6)
O15 C60 1.253(6)
O16 C129 1.458(6)
O17 C72 1.333(6)
O19 C51 1.315(6)
O20 C106 1.429(5)
O23 C141 1.439(6)
O24 C93 1.260(6)
O25 C88 1.253(6)
O26 C53 1.231(6)
O29 C71 1.236(6)
O31 C102 1.446(6)
O32 C101 1.407(7)
O33 C71 1.296(6)
O34 C112 1.452(6)
O35 C65 1.238(6)
O36 C0AA 1.412(8)
O37 C85 1.266(6)
O38 C85 1.274(6)
O39 C76 1.330(6)
O40 C149 1.443(8)
O41 C126 1.411(6)
O43 C56 1.286(6)
O44 C88 1.281(6)
O45 C86 1.429(6)
O46 C103 1.428(7)
O47 C145 1.421(7)
O48 C70 1.327(6)
O49 C137 1.417(8)
O50 C95 1.351(7)
C51 C87 1.400(6)
C51 C55 1.415(7)
C52 C140 1.386(7)
C52 C80 1.405(7)
C53 C55 1.488(6)
C54 C102 1.506(8)
C55 C127 1.383(7)
C56 C69 1.458(7)
C57 C68 1.404(7)
C57 C76 1.405(7)
C57 C65 1.466(7)
C58 C75 1.403(7)
C58 C98 1.427(7)
C59 C110 1.384(7)
C59 C108 1.400(8)
C60 C67 1.485(6)
O61 C124 1.422(8)
C62 C128 1.381(8)
C62 C77 1.403(6)
O63 C138 1.429(9)
C64 C95 1.393(7)
C64 C114 1.406(8)
C64 C88 1.482(7)
C66 C75 1.388(8)
C66 C84 1.391(8)
C67 C78 1.409(7)
C67 C72 1.417(7)
C68 C108 1.381(7)
C69 C70 1.404(7)
C69 C107 1.414(6)
C70 C73 1.406(8)
C71 C80 1.488(6)
C72 C94 1.399(7)
C73 C117 1.373(8)
C74 C153 1.504(9)
C74 C150 1.513(8)
C76 C110 1.398(7)
C77 C80 1.406(7)
C78 C82 1.364(7)
O79 C121 1.314(8)
O81 C136 1.417(8)
C82 C92 1.400(8)
C83 C91 1.370(8)
C83 C95 1.395(7)
C84 C97 1.376(8)
C85 C99 1.488(7)
C86 C115 1.510(7)
C86 C132 1.524(8)
C87 C122 1.373(7)
C89 C102 1.498(7)
C90 C106 1.527(8)
C91 C118 1.396(8)
C92 C94 1.385(8)
C93 C98 1.476(7)
C96 C122 1.393(8)
C96 C127 1.395(7)
C97 C98 1.394(7)
C99 C121 1.392(8)
C99 C109 1.405(8)
C100 C109 1.383(9)
C100 C151 1.392(10)
C101 C111 1.505(9)
C101 C166 1.527(8)
C103 C156 1.489(10)
C103 C131 1.517(9)
C105 C112 1.510(8)
C106 C120 1.510(8)
C107 C123 1.358(9)
C112 C119 1.510(8)
C113 C125 1.517(7)
C114 C118 1.391(8)
C116 C124 1.502(10)
C117 C123 1.398(8)
C121 C148 1.407(8)
C124 C2AA 1.485(12)
C125 C134 1.504(8)
C126 C175 1.484(10)
C126 C143 1.514(9)
C128 C140 1.395(8)
C129 C130 1.518(8)
C129 C157 1.527(8)
C133 C141 1.497(10)
C135 C136 1.497(11)
C136 C178 1.485(12)
C137 C142 1.493(11)
C137 C139 1.541(10)
C138 C152 1.494(13)
C138 C177 1.555(15)
C141 C168 1.508(9)
C145 C160 1.505(10)
C145 C146 1.515(10)
C148 C151 1.381(10)
C149 C189 1.451(14)
C149 C3AA 1.578(15)
O104 C147 1.427(8)
C144 C147 1.511(11)
C147 C1 1.516(10)
C155 C0AA 1.480(15)
C0AA C1AA 1.421(13)

loop_
_geom_hbond_atom_site_label_D
_geom_hbond_atom_site_label_H
_geom_hbond_atom_site_label_A
_geom_hbond_distance_DH
_geom_hbond_distance_HA
_geom_hbond_distance_DA
_geom_hbond_angle_DHA
O50 H50 O44 0.82 1.90 2.587(5) 140.1
O79 H79 O38 0.82 1.88 2.599(6) 144.9
C89 H89C O4 0.96 2.55 3.267(6) 131.8
C105 H10C O22 0.96 2.53 3.232(6) 130.4
C113 H11F O24 0.96 2.63 3.240(7) 121.8
C130 H13C O26 0.96 2.50 3.235(7) 133.3
C146 H14I O48 0.96 2.59 3.271(8) 128.4
O104 H104 O17 0.82 2.26 3.066(6) 167.0
C3AA H3AA O81 0.96 2.64 3.274(10) 123.6
